data_1557818
loop_
_publ_author_name
'Saini, Vaishali'
'Krishnan, Rangan'
'Khungar, Bharti'

_publ_section_title
;
 Exploration of fluorescence behavior of an imidazolium-based chemosensor
 in solution and in the solid state and its turn-on response to
 Al<sup>3+</sup> in pure aqueous medium.
;
_journal_issue 7
_journal_name_full
'Photochemical &amp; photobiological sciences : Official journal of the European Photochemistry Association and the European Society for Photobiology'
_journal_page_first 931
_journal_page_last 942
_journal_paper_doi 10.1039/c9pp00477g
_journal_volume 19
_journal_year 2020
_chemical_formula_moiety 'Br, C23 H23 N4 O2, H2 O'
_chemical_formula_sum 'C23 H25 Br N4 O3'
_chemical_formula_weight 485.38
_space_group_crystal_system triclinic
_space_group_IT_number 2
_space_group_name_Hall '-P 1'
_space_group_name_H-M_alt 'P -1'
_atom_sites_solution_hydrogens mixed
_atom_sites_solution_primary dual
_audit_creation_date 2018-04-18
_audit_creation_method
;
Olex2 1.2
(compiled 2018.04.03 svn.r3497 for OlexSys, GUI svn.r5486)
;
_audit_update_record
;
2018-11-12 deposited with the CCDC.	2020-04-17 downloaded from the CCDC.
;
_cell_angle_alpha 87.339(2)
_cell_angle_beta 68.312(2)
_cell_angle_gamma 88.577(2)
_cell_formula_units_Z 2
_cell_length_a 9.2780(3)
_cell_length_b 10.9501(2)
_cell_length_c 11.6256(3)
_cell_measurement_reflns_used 9466
_cell_measurement_temperature 93(2)
_cell_measurement_theta_max 29.9300
_cell_measurement_theta_min 3.6130
_cell_volume 1096.27(5)
_computing_cell_refinement 'CrysAlisPro 1.171.39.20a (Rigaku OD, 2015)'
_computing_data_collection 'CrysAlisPro 1.171.39.20a (Rigaku OD, 2015)'
_computing_data_reduction 'CrysAlisPro 1.171.39.20a (Rigaku OD, 2015)'
_computing_molecular_graphics 'Olex2 (Dolomanov et al., 2009)'
_computing_publication_material 'Olex2 (Dolomanov et al., 2009)'
_computing_structure_refinement 'ShelXL (Sheldrick, 2015)'
_computing_structure_solution 'ShelXT (Sheldrick, 2015)'
_diffrn_ambient_temperature 93(2)
_diffrn_detector 'CCD plate'
_diffrn_measured_fraction_theta_full 0.998
_diffrn_measured_fraction_theta_max 0.876
_diffrn_measurement_details
;
List of Runs (angles in degrees, time in seconds):

  # Type    Start    End  Width  t~exp~   \w     \q     \k     \f   Frames
#--------------------------------------------------------------------------
  1  \w    -23.00  86.00   0.50   20.00    --    0.00  19.00  30.00  218
  2  \w    -80.00 -20.00   0.50   20.00    --    0.00 -37.00  90.00  120
  3  \w    -22.00  36.00   0.50   20.00    --    0.00  57.00 -30.00  116
  4  \w     53.00  81.00   0.50   20.00    --    0.00  57.00 -30.00   56
  5  \w     10.00  72.00   0.50   20.00    --    0.00  37.00-150.00  124
  6  \w    -22.00  53.00   0.50   20.00    --    0.00  57.00  90.00  150
;
_diffrn_measurement_device 'four-circle diffractometer'
_diffrn_measurement_device_type 'XtaLAB Pro: Kappa dual offset/far'
_diffrn_measurement_method '\w scans'
_diffrn_orient_matrix_type 'CrysAlisPro convention (1999,Acta A55,543-557)'
_diffrn_orient_matrix_UB_11 0.0408786000
_diffrn_orient_matrix_UB_12 0.0099402000
_diffrn_orient_matrix_UB_13 -0.0645619000
_diffrn_orient_matrix_UB_21 0.0713089000
_diffrn_orient_matrix_UB_22 -0.0095800000
_diffrn_orient_matrix_UB_23 0.0085895000
_diffrn_orient_matrix_UB_31 -0.0036729000
_diffrn_orient_matrix_UB_32 -0.0633616000
_diffrn_orient_matrix_UB_33 -0.0087302000
_diffrn_radiation_monochromator graphite
_diffrn_radiation_probe x-ray
_diffrn_radiation_type MoK\a
_diffrn_radiation_wavelength 0.71073
_diffrn_reflns_av_R_equivalents 0.0214
_diffrn_reflns_av_unetI/netI 0.0219
_diffrn_reflns_Laue_measured_fraction_full 0.998
_diffrn_reflns_Laue_measured_fraction_max 0.876
_diffrn_reflns_limit_h_max 12
_diffrn_reflns_limit_h_min -12
_diffrn_reflns_limit_k_max 14
_diffrn_reflns_limit_k_min -13
_diffrn_reflns_limit_l_max 14
_diffrn_reflns_limit_l_min -16
_diffrn_reflns_number 16387
_diffrn_reflns_point_group_measured_fraction_full 0.998
_diffrn_reflns_point_group_measured_fraction_max 0.876
_diffrn_reflns_theta_full 25.242
_diffrn_reflns_theta_max 29.849
_diffrn_reflns_theta_min 3.111
_diffrn_source 'fine-focus sealed X-ray tube'
_diffrn_source_type 'Enhance (Mo) X-ray Source'
_exptl_absorpt_coefficient_mu 1.908
_exptl_absorpt_correction_T_max 1.00000
_exptl_absorpt_correction_T_min 0.86093
_exptl_absorpt_correction_type multi-scan
_exptl_absorpt_process_details
;
CrysAlisPro 1.171.39.20a (Rigaku Oxford Diffraction, 2015)
Empirical absorption correction using spherical harmonics,
 implemented in SCALE3 ABSPACK scaling algorithm.
;
_exptl_crystal_colour Yellow
_exptl_crystal_density_diffrn 1.470
_exptl_crystal_description Block
_exptl_crystal_F_000 500
_exptl_crystal_size_max 0.2
_exptl_crystal_size_mid 0.2
_exptl_crystal_size_min 0.1
_refine_diff_density_max 0.375
_refine_diff_density_min -0.212
_refine_diff_density_rms 0.052
_refine_ls_extinction_method none
_refine_ls_goodness_of_fit_ref 1.058
_refine_ls_hydrogen_treatment mixed
_refine_ls_matrix_type full
_refine_ls_number_parameters 289
_refine_ls_number_reflns 5523
_refine_ls_number_restraints 0
_refine_ls_restrained_S_all 1.058
_refine_ls_R_factor_all 0.0264
_refine_ls_R_factor_gt 0.0224
_refine_ls_shift/su_max 0.001
_refine_ls_shift/su_mean 0.000
_refine_ls_structure_factor_coef Fsqd
_refine_ls_weighting_details 'w=1/[\s^2^(Fo^2^)+(0.0316P)^2^+0.2832P] where P=(Fo^2^+2Fc^2^)/3'
_refine_ls_weighting_scheme calc
_refine_ls_wR_factor_gt 0.0566
_refine_ls_wR_factor_ref 0.0582
_reflns_Friedel_coverage 0.000
_reflns_number_gt 5045
_reflns_number_total 5523
_reflns_threshold_expression 'I > 2\s(I)'
_cod_data_source_file c9pp00477g2.cif
_cod_data_source_block exp_269-vs-317
_cod_depositor_comments 'Adding full bibliography for 1557818.cif.'
_cod_database_code 1557818
_shelx_shelxl_version_number 2016/4
_shelx_space_group_comment
;
The symmetry employed for this shelxl refinement is uniquely defined
by the following loop, which should always be used as a source of
symmetry information in preference to the above space-group names.
They are only intended as comments.
;
_reflns_odcompleteness_completeness 99.80
_reflns_odcompleteness_iscentric 1
_reflns_odcompleteness_theta 26.32
_olex2_refinement_description
;
1. Fixed Uiso
 At 1.2 times of:
  All C(H) groups, All C(H,H) groups, All N(H) groups
 At 1.5 times of:
  All C(H,H,H) groups
2.a Secondary CH2 refined with riding coordinates:
 C19(H19A,H19B), C18(H18A,H18B), C17(H17A,H17B)
2.b Aromatic/amide H refined with riding coordinates:
 N1(H1), C11(H11), C21(H21), C7(H7), C9(H9), C6(H6), C4(H4), C10(H10), C3(H3),
 C15(H15), C22(H22), C16(H16), C20(H20), C14(H14)
2.c Idealised Me refined as rotating group:
 C23(H23A,H23B,H23C)
;
_olex2_submission_special_instructions 'No special instructions were received'
_oxdiff_exptl_absorpt_empirical_details
;
Empirical correction (ABSPACK) includes:
- Absorption correction using spherical harmonics
- Frame scaling
;
_oxdiff_exptl_absorpt_empirical_full_max 1.113
_oxdiff_exptl_absorpt_empirical_full_min 0.931

loop_
_space_group_symop_operation_xyz
'x, y, z'
'-x, -y, -z'

loop_
_atom_site_label
_atom_site_type_symbol
_atom_site_fract_x
_atom_site_fract_y
_atom_site_fract_z
_atom_site_U_iso_or_equiv
_atom_site_adp_type
_atom_site_occupancy
_atom_site_site_symmetry_order
_atom_site_calc_flag
_atom_site_refinement_flags_posn
_atom_site_refinement_flags_adp
_atom_site_refinement_flags_occupancy
_atom_site_disorder_assembly
_atom_site_disorder_group
Br1 Br 0.10466(2) 0.23160(2) 0.91868(2) 0.02079(5) Uani 1 1 d . . . . .
O1 O 0.63557(11) 0.67272(9) 0.68719(9) 0.0250(2) Uani 1 1 d . . . . .
O2 O 0.17832(10) 0.57346(8) 0.61361(9) 0.02286(19) Uani 1 1 d . . . . .
O3 O 0.20630(12) 0.95183(10) 0.99876(10) 0.0278(2) Uani 1 1 d . . . . .
N1 N 0.86969(12) 0.76663(9) 0.49453(10) 0.0189(2) Uani 1 1 d . . . . .
H1 H 0.837765 0.740032 0.570502 0.023 Uiso 1 1 calc R . . . .
N4 N -0.47614(13) 0.27250(10) 0.99192(10) 0.0211(2) Uani 1 1 d . . . . .
N3 N -0.29826(12) 0.40941(10) 0.91583(10) 0.0192(2) Uani 1 1 d . . . . .
N2 N 0.99450(14) 0.82947(10) 0.65756(10) 0.0222(2) Uani 1 1 d . . . . .
C8 C 1.01503(15) 0.82423(11) 0.44648(12) 0.0185(2) Uani 1 1 d . . . . .
C13 C 1.07716(15) 0.85915(11) 0.53573(11) 0.0186(2) Uani 1 1 d . . . . .
C11 C 1.29726(15) 0.95110(12) 0.36607(13) 0.0224(2) Uani 1 1 d . . . . .
H11 H 1.389835 0.994114 0.338598 0.027 Uiso 1 1 calc R . . . .
C12 C 1.21876(15) 0.92393(11) 0.49446(12) 0.0198(2) Uani 1 1 d . . . . .
C21 C -0.51807(15) 0.34654(12) 0.90978(11) 0.0209(2) Uani 1 1 d . . . . .
H21 H -0.606316 0.338648 0.890834 0.025 Uiso 1 1 calc R . . . .
C7 C 0.77815(15) 0.75009(11) 0.43224(12) 0.0191(2) Uani 1 1 d . . . . .
H7 H 0.816289 0.770935 0.347932 0.023 Uiso 1 1 calc R . . . .
C2 C 0.62852(14) 0.70352(11) 0.48462(11) 0.0183(2) Uani 1 1 d . . . . .
C1 C 0.56011(15) 0.66689(11) 0.61528(12) 0.0193(2) Uani 1 1 d . . . . .
C9 C 1.09511(15) 0.85006(12) 0.32211(12) 0.0207(2) Uani 1 1 d . . . . .
H9 H 1.055807 0.825350 0.264082 0.025 Uiso 1 1 calc R . . . .
C19 C -0.15672(15) 0.47979(12) 0.89318(13) 0.0226(3) Uani 1 1 d . . . . .
H19A H -0.094675 0.437904 0.934345 0.027 Uiso 1 1 calc R . . . .
H19B H -0.185050 0.559551 0.928291 0.027 Uiso 1 1 calc R . . . .
C6 C 0.40397(15) 0.62371(11) 0.65914(12) 0.0208(2) Uani 1 1 d . . . . .
H6 H 0.354743 0.601006 0.742455 0.025 Uiso 1 1 calc R . . . .
C4 C 0.39353(15) 0.65147(12) 0.45195(12) 0.0211(2) Uani 1 1 d . . . . .
H4 H 0.338057 0.645796 0.400191 0.025 Uiso 1 1 calc R . . . .
C10 C 1.23655(15) 0.91390(12) 0.28261(12) 0.0223(2) Uani 1 1 d . . . . .
H10 H 1.289431 0.931008 0.198497 0.027 Uiso 1 1 calc R . . . .
C5 C 0.32557(14) 0.61528(11) 0.57985(12) 0.0194(2) Uani 1 1 d . . . . .
C3 C 0.54081(15) 0.69438(12) 0.40713(12) 0.0211(2) Uani 1 1 d . . . . .
H3 H 0.585738 0.718432 0.323799 0.025 Uiso 1 1 calc R . . . .
C18 C -0.06080(15) 0.49584(12) 0.75539(13) 0.0235(3) Uani 1 1 d . . . . .
H18A H -0.051288 0.418545 0.715585 0.028 Uiso 1 1 calc R . . . .
H18B H -0.110673 0.554535 0.716763 0.028 Uiso 1 1 calc R . . . .
C15 C 1.19160(18) 0.92853(13) 0.70815(13) 0.0281(3) Uani 1 1 d . . . . .
H15 H 1.226660 0.950402 0.769591 0.034 Uiso 1 1 calc R . . . .
C22 C -0.40708(15) 0.43288(12) 0.86176(12) 0.0206(2) Uani 1 1 d . . . . .
H22 H -0.404502 0.495362 0.804070 0.025 Uiso 1 1 calc R . . . .
C16 C 1.05198(18) 0.86407(13) 0.73893(13) 0.0265(3) Uani 1 1 d . . . . .
H16 H 0.996635 0.844619 0.822188 0.032 Uiso 1 1 calc R . . . .
C17 C 0.09839(15) 0.54113(12) 0.74139(13) 0.0231(3) Uani 1 1 d . . . . .
H17A H 0.088486 0.611631 0.791382 0.028 Uiso 1 1 calc R . . . .
H17B H 0.154905 0.477464 0.768224 0.028 Uiso 1 1 calc R . . . .
C20 C -0.34292(15) 0.31230(12) 0.99359(12) 0.0220(2) Uani 1 1 d . . . . .
H20 H -0.289604 0.278046 1.041157 0.026 Uiso 1 1 calc R . . . .
C14 C 1.27474(16) 0.95840(12) 0.58626(13) 0.0250(3) Uani 1 1 d . . . . .
H14 H 1.367224 1.000978 0.563839 0.030 Uiso 1 1 calc R . . . .
C23 C -0.56585(18) 0.16950(13) 1.06850(14) 0.0291(3) Uani 1 1 d . . . . .
H23A H -0.635872 0.198643 1.146143 0.044 Uiso 1 1 calc GR . . . .
H23B H -0.496333 0.109944 1.083297 0.044 Uiso 1 1 calc GR . . . .
H23C H -0.623898 0.132697 1.026063 0.044 Uiso 1 1 calc GR . . . .
H3A H 0.183(3) 1.024(2) 0.976(2) 0.050(6) Uiso 1 1 d . . . . .
H3B H 0.121(3) 0.910(2) 1.024(2) 0.048(6) Uiso 1 1 d . . . . .

loop_
_atom_site_aniso_label
_atom_site_aniso_U_11
_atom_site_aniso_U_22
_atom_site_aniso_U_33
_atom_site_aniso_U_23
_atom_site_aniso_U_13
_atom_site_aniso_U_12
Br1 0.02154(7) 0.02115(7) 0.01996(7) 0.00409(4) -0.00823(5) -0.00519(4)
O1 0.0233(5) 0.0281(5) 0.0235(5) 0.0077(4) -0.0092(4) -0.0077(4)
O2 0.0163(4) 0.0217(4) 0.0282(5) 0.0016(4) -0.0056(4) -0.0027(3)
O3 0.0268(5) 0.0258(5) 0.0327(5) 0.0026(4) -0.0137(4) -0.0020(4)
N1 0.0197(5) 0.0165(5) 0.0176(5) 0.0020(4) -0.0037(4) -0.0030(4)
N4 0.0205(5) 0.0190(5) 0.0224(5) -0.0011(4) -0.0062(4) -0.0029(4)
N3 0.0154(5) 0.0192(5) 0.0218(5) -0.0027(4) -0.0053(4) -0.0013(4)
N2 0.0271(6) 0.0177(5) 0.0196(5) 0.0000(4) -0.0064(4) 0.0036(4)
C8 0.0190(6) 0.0136(5) 0.0215(6) 0.0010(4) -0.0058(5) -0.0001(4)
C13 0.0218(6) 0.0130(5) 0.0198(6) 0.0002(4) -0.0065(5) 0.0029(4)
C11 0.0185(6) 0.0207(6) 0.0270(6) 0.0027(5) -0.0073(5) -0.0024(5)
C12 0.0215(6) 0.0150(5) 0.0236(6) -0.0011(4) -0.0092(5) 0.0032(5)
C21 0.0175(6) 0.0253(6) 0.0198(6) -0.0035(5) -0.0065(5) -0.0009(5)
C7 0.0202(6) 0.0147(5) 0.0194(5) -0.0008(4) -0.0039(5) 0.0001(4)
C2 0.0188(6) 0.0127(5) 0.0209(6) -0.0008(4) -0.0045(5) 0.0000(4)
C1 0.0203(6) 0.0137(5) 0.0222(6) 0.0024(4) -0.0062(5) -0.0010(4)
C9 0.0225(6) 0.0202(6) 0.0197(6) 0.0007(4) -0.0081(5) -0.0017(5)
C19 0.0164(6) 0.0222(6) 0.0282(6) -0.0023(5) -0.0068(5) -0.0036(5)
C6 0.0186(6) 0.0177(6) 0.0229(6) 0.0047(5) -0.0043(5) -0.0024(5)
C4 0.0204(6) 0.0195(6) 0.0233(6) -0.0046(5) -0.0078(5) 0.0026(5)
C10 0.0217(6) 0.0223(6) 0.0202(6) 0.0039(5) -0.0051(5) -0.0013(5)
C5 0.0158(5) 0.0123(5) 0.0271(6) -0.0015(4) -0.0043(5) 0.0012(4)
C3 0.0218(6) 0.0195(6) 0.0196(6) -0.0026(4) -0.0048(5) 0.0010(5)
C18 0.0182(6) 0.0219(6) 0.0285(7) 0.0017(5) -0.0066(5) -0.0022(5)
C15 0.0361(8) 0.0267(7) 0.0274(7) -0.0066(5) -0.0184(6) 0.0067(6)
C22 0.0188(6) 0.0232(6) 0.0196(5) -0.0014(5) -0.0068(5) 0.0003(5)
C16 0.0348(7) 0.0242(6) 0.0203(6) -0.0016(5) -0.0101(5) 0.0072(6)
C17 0.0184(6) 0.0195(6) 0.0288(6) 0.0044(5) -0.0063(5) -0.0024(5)
C20 0.0218(6) 0.0196(6) 0.0261(6) -0.0009(5) -0.0106(5) 0.0002(5)
C14 0.0251(6) 0.0218(6) 0.0315(7) -0.0038(5) -0.0143(6) 0.0035(5)
C23 0.0293(7) 0.0231(7) 0.0319(7) 0.0040(5) -0.0077(6) -0.0091(5)

loop_
_atom_type_symbol
_atom_type_description
_atom_type_scat_dispersion_real
_atom_type_scat_dispersion_imag
_atom_type_scat_source
C C 0.0033 0.0016 'International Tables Vol C Tables 4.2.6.8 and 6.1.1.4'
H H 0.0000 0.0000 'International Tables Vol C Tables 4.2.6.8 and 6.1.1.4'
Br Br -0.2901 2.4595 'International Tables Vol C Tables 4.2.6.8 and 6.1.1.4'
N N 0.0061 0.0033 'International Tables Vol C Tables 4.2.6.8 and 6.1.1.4'
O O 0.0106 0.0060 'International Tables Vol C Tables 4.2.6.8 and 6.1.1.4'

loop_
_geom_angle_atom_site_label_1
_geom_angle_atom_site_label_2
_geom_angle_atom_site_label_3
_geom_angle
_geom_angle_site_symmetry_1
_geom_angle_site_symmetry_3
_geom_angle_publ_flag
C5 O2 C17 117.11(10) . . ?
H3A O3 H3B 107(2) . . ?
C8 N1 H1 117.4 . . ?
C7 N1 H1 117.4 . . ?
C7 N1 C8 125.28(11) . . ?
C21 N4 C23 126.12(11) . . ?
C20 N4 C21 108.53(11) . . ?
C20 N4 C23 125.31(12) . . ?
C22 N3 C19 126.25(11) . . ?
C20 N3 C19 124.85(11) . . ?
C20 N3 C22 108.90(11) . . ?
C16 N2 C13 117.00(12) . . ?
N1 C8 C13 115.90(11) . . ?
C9 C8 N1 124.01(12) . . ?
C9 C8 C13 120.07(12) . . ?
N2 C13 C8 117.71(12) . . ?
N2 C13 C12 123.34(12) . . ?
C12 C13 C8 118.94(11) . . ?
C12 C11 H11 120.0 . . ?
C10 C11 H11 120.0 . . ?
C10 C11 C12 119.93(12) . . ?
C13 C12 C11 119.73(12) . . ?
C14 C12 C13 117.02(12) . . ?
C14 C12 C11 123.25(12) . . ?
N4 C21 H21 126.2 . . ?
C22 C21 N4 107.53(11) . . ?
C22 C21 H21 126.2 . . ?
N1 C7 H7 117.8 . . ?
N1 C7 C2 124.33(12) . . ?
C2 C7 H7 117.8 . . ?
C7 C2 C1 121.67(12) . . ?
C7 C2 C3 118.33(11) . . ?
C3 C2 C1 120.00(11) . . ?
O1 C1 C2 121.75(11) . . ?
O1 C1 C6 121.71(11) . . ?
C6 C1 C2 116.54(11) . . ?
C8 C9 H9 119.9 . . ?
C8 C9 C10 120.19(12) . . ?
C10 C9 H9 119.9 . . ?
N3 C19 H19A 109.3 . . ?
N3 C19 H19B 109.3 . . ?
N3 C19 C18 111.63(11) . . ?
H19A C19 H19B 108.0 . . ?
C18 C19 H19A 109.3 . . ?
C18 C19 H19B 109.3 . . ?
C1 C6 H6 119.5 . . ?
C5 C6 C1 120.98(12) . . ?
C5 C6 H6 119.5 . . ?
C5 C4 H4 120.6 . . ?
C3 C4 H4 120.6 . . ?
C3 C4 C5 118.72(12) . . ?
C11 C10 C9 121.12(12) . . ?
C11 C10 H10 119.4 . . ?
C9 C10 H10 119.4 . . ?
O2 C5 C6 124.64(12) . . ?
O2 C5 C4 113.30(11) . . ?
C6 C5 C4 122.06(12) . . ?
C2 C3 H3 119.2 . . ?
C4 C3 C2 121.68(12) . . ?
C4 C3 H3 119.2 . . ?
C19 C18 H18A 110.1 . . ?
C19 C18 H18B 110.1 . . ?
H18A C18 H18B 108.4 . . ?
C17 C18 C19 107.99(11) . . ?
C17 C18 H18A 110.1 . . ?
C17 C18 H18B 110.1 . . ?
C16 C15 H15 120.6 . . ?
C14 C15 H15 120.6 . . ?
C14 C15 C16 118.83(13) . . ?
N3 C22 H22 126.8 . . ?
C21 C22 N3 106.31(11) . . ?
C21 C22 H22 126.8 . . ?
N2 C16 C15 124.36(13) . . ?
N2 C16 H16 117.8 . . ?
C15 C16 H16 117.8 . . ?
O2 C17 C18 107.27(11) . . ?
O2 C17 H17A 110.3 . . ?
O2 C17 H17B 110.3 . . ?
C18 C17 H17A 110.3 . . ?
C18 C17 H17B 110.3 . . ?
H17A C17 H17B 108.5 . . ?
N4 C20 N3 108.72(11) . . ?
N4 C20 H20 125.6 . . ?
N3 C20 H20 125.6 . . ?
C12 C14 H14 120.3 . . ?
C15 C14 C12 119.45(13) . . ?
C15 C14 H14 120.3 . . ?
N4 C23 H23A 109.5 . . ?
N4 C23 H23B 109.5 . . ?
N4 C23 H23C 109.5 . . ?
H23A C23 H23B 109.5 . . ?
H23A C23 H23C 109.5 . . ?
H23B C23 H23C 109.5 . . ?

loop_
_geom_bond_atom_site_label_1
_geom_bond_atom_site_label_2
_geom_bond_distance
_geom_bond_site_symmetry_2
_geom_bond_publ_flag
O1 C1 1.2779(16) . ?
O2 C5 1.3595(15) . ?
O2 C17 1.4255(16) . ?
O3 H3A 0.87(2) . ?
O3 H3B 0.87(2) . ?
N1 H1 0.8600 . ?
N1 C8 1.4075(16) . ?
N1 C7 1.3241(17) . ?
N4 C21 1.3811(17) . ?
N4 C20 1.3279(17) . ?
N4 C23 1.4708(17) . ?
N3 C19 1.4709(16) . ?
N3 C22 1.3862(16) . ?
N3 C20 1.3325(17) . ?
N2 C13 1.3663(16) . ?
N2 C16 1.3186(18) . ?
C8 C13 1.4300(18) . ?
C8 C9 1.3788(17) . ?
C13 C12 1.4171(18) . ?
C11 H11 0.9300 . ?
C11 C12 1.4188(18) . ?
C11 C10 1.3699(19) . ?
C12 C14 1.4171(18) . ?
C21 H21 0.9300 . ?
C21 C22 1.3566(18) . ?
C7 H7 0.9300 . ?
C7 C2 1.3927(17) . ?
C2 C1 1.4541(17) . ?
C2 C3 1.4276(18) . ?
C1 C6 1.4311(17) . ?
C9 H9 0.9300 . ?
C9 C10 1.4114(18) . ?
C19 H19A 0.9700 . ?
C19 H19B 0.9700 . ?
C19 C18 1.5221(19) . ?
C6 H6 0.9300 . ?
C6 C5 1.3762(18) . ?
C4 H4 0.9300 . ?
C4 C5 1.4249(18) . ?
C4 C3 1.3573(18) . ?
C10 H10 0.9300 . ?
C3 H3 0.9300 . ?
C18 H18A 0.9700 . ?
C18 H18B 0.9700 . ?
C18 C17 1.5182(18) . ?
C15 H15 0.9300 . ?
C15 C16 1.408(2) . ?
C15 C14 1.368(2) . ?
C22 H22 0.9300 . ?
C16 H16 0.9300 . ?
C17 H17A 0.9700 . ?
C17 H17B 0.9700 . ?
C20 H20 0.9300 . ?
C14 H14 0.9300 . ?
C23 H23A 0.9600 . ?
C23 H23B 0.9600 . ?
C23 H23C 0.9600 . ?

loop_
_geom_hbond_atom_site_label_D
_geom_hbond_atom_site_label_H
_geom_hbond_atom_site_label_A
_geom_hbond_distance_DH
_geom_hbond_distance_HA
_geom_hbond_distance_DA
_geom_hbond_angle_DHA
_geom_hbond_site_symmetry_A
N1 H1 O1 0.86 2.00 2.6634(14) 133.2 .
C22 H22 O1_$1 0.93 2.27 3.1837(16) 165.6 1_455
